data_2100216
loop_
_publ_author_name
'Bertolasi, Valerio'
'Ferretti, Valeria'
'Pretto, Loretta'
'Fantin, Giancarlo'
'Fogagnolo, Marco'
'Bortolini, Olga'

_publ_section_title
;
 Hydrogen-bonded aggregations of oxo-cholic acids
;
_journal_issue 3
_journal_name_full 'Acta Crystallographica Section B'
_journal_page_first 346
_journal_page_last 356
_journal_paper_doi 10.1107/S0108768105011304
_journal_volume 61
_journal_year 2005
_chemical_formula_moiety 'C24 H36 O5, 1/2(H2 O)'
_chemical_formula_sum 'C24 H37 O5.5'
_chemical_formula_weight 413.54
_chemical_name_systematic
;
 ?
;
_space_group_IT_number 5
_symmetry_cell_setting monoclinic
_symmetry_space_group_name_Hall 'C 2y'
_symmetry_space_group_name_H-M 'C 1 2 1'
_atom_sites_solution_hydrogens geom
_atom_sites_solution_primary direct
_atom_sites_solution_secondary difmap
_audit_creation_method SHELXL-97
_cell_angle_alpha 90.00
_cell_angle_beta 93.4240(10)
_cell_angle_gamma 90.00
_cell_formula_units_Z 8
_cell_length_a 26.6049(4)
_cell_length_b 7.70440(10)
_cell_length_c 22.9126(3)
_cell_measurement_reflns_used 5260
_cell_measurement_temperature 295
_cell_measurement_theta_max 27.5
_cell_measurement_theta_min 4.2
_cell_volume 4688.12(11)
_computing_cell_refinement 'Denzo SMN (Otwinowski & Minor, 1997)'
_computing_data_collection 'Kappa-CCD server software (Nonius, 1997)'
_computing_data_reduction 'Denzo SMN (Otwinowski & Minor, 1997)'
_computing_molecular_graphics 'ORTEP III (Burnett & Johnson, 1996)'
_computing_publication_material
;
SHELXL-97 (Sheldrick, 1997), PARST (Nardelli, 1995), PLATON (Spek, 1999)
;
_computing_structure_refinement 'SHELXL-97 (Sheldrick, 1997)'
_computing_structure_solution 'SIR97 (Altomare et al., 1999)'
_diffrn_ambient_temperature 295
_diffrn_measured_fraction_theta_full 0.988
_diffrn_measured_fraction_theta_max 0.988
_diffrn_measurement_device_type 'Nonius Kappa CCD'
_diffrn_measurement_method '\f scans and \w scans'
_diffrn_radiation_monochromator graphite
_diffrn_radiation_source 'fine-focus sealed tube'
_diffrn_radiation_type MoK\a
_diffrn_radiation_wavelength 0.71070
_diffrn_reflns_av_R_equivalents 0.034
_diffrn_reflns_av_sigmaI/netI 0.033
_diffrn_reflns_limit_h_max 34
_diffrn_reflns_limit_h_min -33
_diffrn_reflns_limit_k_max 8
_diffrn_reflns_limit_k_min -9
_diffrn_reflns_limit_l_max 29
_diffrn_reflns_limit_l_min -29
_diffrn_reflns_number 26846
_diffrn_reflns_theta_full 27.47
_diffrn_reflns_theta_max 27.5
_diffrn_reflns_theta_min 4.2
_exptl_absorpt_coefficient_mu 0.082
_exptl_absorpt_correction_type none
_exptl_crystal_colour Colourless
_exptl_crystal_density_diffrn 1.172
_exptl_crystal_density_method 'not measured'
_exptl_crystal_description Irregular
_exptl_crystal_F_000 1800
_exptl_crystal_size_max 0.35
_exptl_crystal_size_mid 0.12
_exptl_crystal_size_min 0.08
_refine_diff_density_max 0.347
_refine_diff_density_min -0.268
_refine_ls_abs_structure_details 'Flack H D (1983), Acta Cryst. A39, 876-881'
_refine_ls_abs_structure_Flack 1.6(15)
_refine_ls_extinction_method none
_refine_ls_goodness_of_fit_ref 1.014
_refine_ls_hydrogen_treatment mixed
_refine_ls_matrix_type full
_refine_ls_number_parameters 567
_refine_ls_number_reflns 5683
_refine_ls_number_restraints 0
_refine_ls_restrained_S_all 1.014
_refine_ls_R_factor_all 0.0739
_refine_ls_R_factor_gt 0.0548
_refine_ls_shift/su_max 0.004
_refine_ls_shift/su_mean 0.000
_refine_ls_structure_factor_coef Fsqd
_refine_ls_weighting_details 'calc w=1/[\s^2^(Fo^2^)+(0.1005P)^2^+1.4815P] where P=(Fo^2^+2Fc^2^)/3'
_refine_ls_weighting_scheme calc
_refine_ls_wR_factor_gt 0.1497
_refine_ls_wR_factor_ref 0.1663
_reflns_number_gt 4381
_reflns_number_total 5683
_reflns_threshold_expression I>2sigma(I)
_cod_data_source_file sn5016.cif
_cod_data_source_block (IV-beta)
_cod_depositor_comments
;
The following automatic conversions were performed:
'_symmetry_cell_setting' value 'Monoclinic' changed to 'monoclinic'
according to '/home/saulius/struct/CIF-dictionaries/cif_core.dic'
dictionary named 'cif_core.dic' version 2.4.1 from 2010-06-29.

Automatic conversion script
Id: cif_fix_enum 1527 2010-12-29 10:47:43Z saulius 

The following automatic conversions were performed:

'_symmetry_cell_setting' value 'Monoclinic' changed to 'monoclinic'
according to /home/saulius/struct/CIF-dictionaries/cif_core.dic
dictionary named 'cif_core.dic' version 2.4.1 from 2010-06-29.

Automatic conversion script
Id: cif_fix_values 1715 2011-07-08 13:25:40Z adriana 
;
_cod_original_cell_volume 4688.10(10)
_cod_original_sg_symbol_H-M 'C 2'
_cod_database_code 2100216

loop_
_symmetry_equiv_pos_as_xyz
'x, y, z'
'-x, y, -z'
'x+1/2, y+1/2, z'
'-x+1/2, y+1/2, -z'

loop_
_atom_site_label
_atom_site_fract_x
_atom_site_fract_y
_atom_site_fract_z
_atom_site_U_iso_or_equiv
_atom_site_adp_type
_atom_site_calc_flag
_atom_site_refinement_flags
_atom_site_occupancy
_atom_site_disorder_assembly
_atom_site_disorder_group
_atom_site_type_symbol
O25A 0.71735(10) 0.8309(6) 0.54387(13) 0.0830(8) Uani d . 1 . . O
O29A 0.87669(12) 1.2413(5) 0.67907(14) 0.0822(8) Uani d . 1 . . O
O26A 0.90450(9) 0.5944(5) 0.71548(10) 0.0573(6) Uani d . 1 . . O
H26A 0.8893(14) 0.509(6) 0.7055(16) 0.055(10) Uiso d . 1 . . H
O27A 1.17998(13) 0.7213(8) 0.8870(2) 0.1363(18) Uani d . 1 . . O
O28A 1.12331(11) 0.9015(6) 0.84937(15) 0.0887(9) Uani d . 1 . . O
H28A 1.1560(18) 0.987(7) 0.8418(19) 0.090(14) Uiso d . 1 . . H
C1A 0.84182(14) 0.7208(7) 0.52203(14) 0.0645(9) Uani d . 1 . . C
H11 0.8315 0.7471 0.4817 0.077 Uiso calc R 1 . . H
H12 0.8634 0.6193 0.5221 0.077 Uiso calc R 1 . . H
C2A 0.79504(14) 0.6771(6) 0.55480(14) 0.0616(8) Uani d . 1 . . C
H21 0.7765 0.5839 0.5349 0.074 Uiso calc R 1 . . H
H22 0.8050 0.6383 0.5941 0.074 Uiso calc R 1 . . H
C3A 0.76230(14) 0.8342(6) 0.55755(14) 0.0609(8) Uani d . 1 . . C
C4A 0.78788(14) 0.9980(6) 0.57845(15) 0.0629(8) Uani d . 1 . . C
H41 0.7953 0.9900 0.6203 0.075 Uiso calc R 1 . . H
H42 0.7650 1.0947 0.5713 0.075 Uiso calc R 1 . . H
C5A 0.83735(15) 1.0350(6) 0.54837(16) 0.0661(9) Uani d . 1 . . C
H5A 0.8282 1.0650 0.5075 0.079 Uiso calc R 1 . . H
C6A 0.86248(17) 1.1946(7) 0.5771(2) 0.0791(11) Uani d . 1 . . C
H61 0.8882 1.2374 0.5524 0.095 Uiso calc R 1 . . H
H62 0.8375 1.2854 0.5803 0.095 Uiso calc R 1 . . H
C7A 0.88624(14) 1.1545(6) 0.63717(18) 0.0648(9) Uani d . 1 . . C
C8A 0.92068(12) 0.9967(6) 0.64061(15) 0.0550(7) Uani d . 1 . . C
H8A 0.9499 1.0227 0.6181 0.066 Uiso calc R 1 . . H
C9A 0.89325(12) 0.8367(6) 0.61178(13) 0.0504(7) Uani d . 1 . . C
H9A 0.8638 0.8147 0.6345 0.060 Uiso calc R 1 . . H
C10A 0.87253(13) 0.8750(6) 0.54801(14) 0.0602(8) Uani d . 1 . . C
C11A 0.92572(13) 0.6740(6) 0.61732(13) 0.0555(7) Uani d . 1 . . C
H111 0.9543 0.6878 0.5933 0.067 Uiso calc R 1 . . H
H112 0.9062 0.5759 0.6022 0.067 Uiso calc R 1 . . H
C12A 0.94521(11) 0.6337(5) 0.68030(13) 0.0497(7) Uani d . 1 . . C
H12A 0.9678 0.5332 0.6799 0.060 Uiso calc R 1 . . H
C13A 0.97458(11) 0.7899(6) 0.70680(13) 0.0507(7) Uani d . 1 . . C
C14A 0.93992(12) 0.9514(6) 0.70249(14) 0.0520(7) Uani d . 1 . . C
H14A 0.9103 0.9240 0.7242 0.062 Uiso calc R 1 . . H
C15A 0.97004(13) 1.0877(6) 0.73818(17) 0.0652(9) Uani d . 1 . . C
H151 0.9480 1.1749 0.7533 0.078 Uiso calc R 1 . . H
H152 0.9944 1.1444 0.7147 0.078 Uiso calc R 1 . . H
C16A 0.99655(14) 0.9827(7) 0.78814(18) 0.0704(10) Uani d . 1 . . C
H161 0.9826 1.0116 0.8251 0.084 Uiso calc R 1 . . H
H162 1.0323 1.0089 0.7911 0.084 Uiso calc R 1 . . H
C17A 0.98808(12) 0.7875(6) 0.77406(14) 0.0553(8) Uani d . 1 . . C
H17A 0.9578 0.7510 0.7932 0.066 Uiso calc R 1 . . H
C18A 1.02287(13) 0.8153(7) 0.67385(16) 0.0645(9) Uani d . 1 . . C
H181 1.0142 0.8606 0.6355 0.077 Uiso calc R 1 . . H
H182 1.0397 0.7057 0.6705 0.077 Uiso calc R 1 . . H
H183 1.0448 0.8953 0.6950 0.077 Uiso calc R 1 . . H
C19A 0.91518(18) 0.9088(9) 0.50690(18) 0.0894(14) Uani d . 1 . . C
H191 0.9333 0.8030 0.5012 0.107 Uiso calc R 1 . . H
H192 0.9377 0.9947 0.5239 0.107 Uiso calc R 1 . . H
H193 0.9011 0.9500 0.4699 0.107 Uiso calc R 1 . . H
C20A 1.03174(13) 0.6706(6) 0.79757(16) 0.0620(9) Uani d . 1 . . C
H20A 1.0622 0.7058 0.7787 0.074 Uiso calc R 1 . . H
C21A 1.02227(16) 0.4806(7) 0.7841(2) 0.0789(11) Uani d . 1 . . C
H211 0.9890 0.4499 0.7944 0.095 Uiso calc R 1 . . H
H212 1.0465 0.4111 0.8062 0.095 Uiso calc R 1 . . H
H213 1.0253 0.4605 0.7431 0.095 Uiso calc R 1 . . H
C22A 1.04146(14) 0.6943(8) 0.86397(16) 0.0765(12) Uani d . 1 . . C
H221 1.0372 0.8158 0.8736 0.092 Uiso calc R 1 . . H
H222 1.0166 0.6284 0.8839 0.092 Uiso calc R 1 . . H
C23A 1.09407(15) 0.6360(8) 0.88655(19) 0.0856(13) Uani d . 1 . . C
H231 1.0937 0.6200 0.9285 0.103 Uiso calc R 1 . . H
H232 1.1006 0.5235 0.8696 0.103 Uiso calc R 1 . . H
C24A 1.13695(15) 0.7526(8) 0.87483(16) 0.0767(12) Uani d . 1 . . C
O25B 0.81557(13) 0.1645(6) 1.03524(10) 0.0935(10) Uani d . 1 . . O
O29B 0.78136(12) 0.1223(5) 0.78345(13) 0.0834(9) Uani d . 1 . . O
O26B 0.68402(8) 0.6650 0.84201(10) 0.0597(6) Uani d . 1 . . O
H26B 0.6839(17) 0.698(7) 0.876(2) 0.087(14) Uiso d . 1 . . H
O27B 0.5588(3) 0.907(2) 0.5041(5) 0.080(4) Uani d P 0.50 . . O
O28B 0.5156(6) 0.842(3) 0.5780(6) 0.108(7) Uani d P 0.50 . . O
O27C 0.5576(10) 0.844(6) 0.5087(11) 0.147(14) Uani d P 0.30 . . O
O28C 0.5165(10) 0.912(6) 0.5778(10) 0.147(16) Uani d P 0.30 . . O
O27D 0.5345(8) 0.7518(19) 0.5468(11) 0.072(4) Uani d P 0.20 . . O
O28D 0.5377(8) 1.033(2) 0.5364(11) 0.089(6) Uani d P 0.20 . . O
C1B 0.83391(14) 0.5449(7) 0.95892(13) 0.0662(9) Uani d . 1 . . C
H13 0.8666 0.5385 0.9801 0.079 Uiso calc R 1 . . H
H14 0.8236 0.6657 0.9581 0.079 Uiso calc R 1 . . H
C2B 0.79614(16) 0.4410(7) 0.99243(14) 0.0710(10) Uani d . 1 . . C
H23 0.7966 0.4813 1.0326 0.085 Uiso calc R 1 . . H
H24 0.7625 0.4584 0.9748 0.085 Uiso calc R 1 . . H
C3B 0.80917(14) 0.2522(7) 0.99136(14) 0.0661(10) Uani d . 1 . . C
C4B 0.81642(14) 0.1795(6) 0.93172(13) 0.0631(9) Uani d . 1 . . C
H43 0.7841 0.1747 0.9098 0.076 Uiso calc R 1 . . H
H44 0.8292 0.0618 0.9356 0.076 Uiso calc R 1 . . H
C5B 0.85316(13) 0.2885(6) 0.89765(13) 0.0570(8) Uani d . 1 . . C
H5B 0.8865 0.2780 0.9180 0.068 Uiso calc R 1 . . H
C6B 0.85692(14) 0.2117(7) 0.83611(14) 0.0651(9) Uani d . 1 . . C
H63 0.8841 0.2670 0.8168 0.078 Uiso calc R 1 . . H
H64 0.8639 0.0883 0.8388 0.078 Uiso calc R 1 . . H
C7B 0.80769(14) 0.2416(6) 0.80140(13) 0.0584(8) Uani d . 1 . . C
C8B 0.79308(12) 0.4295(6) 0.79423(12) 0.0476(7) Uani d . 1 . . C
H8B 0.8194 0.4891 0.7737 0.057 Uiso calc R 1 . . H
C9B 0.79078(11) 0.5117(6) 0.85616(11) 0.0458(6) Uani d . 1 . . C
H9B 0.7638 0.4515 0.8753 0.055 Uiso calc R 1 . . H
C10B 0.83964(12) 0.4836(6) 0.89541(13) 0.0547(8) Uani d . 1 . . C
C11B 0.77493(11) 0.7039(6) 0.85085(13) 0.0493(7) Uiso d . 1 . . C
H113 0.7709 0.7494 0.8897 0.059 Uiso calc R 1 . . H
H114 0.8018 0.7686 0.8341 0.059 Uiso calc R 1 . . H
C12B 0.72641(11) 0.7350(6) 0.81368(11) 0.0476(6) Uani d . 1 . . C
H12B 0.7216 0.8603 0.8088 0.057 Uiso calc R 1 . . H
C13B 0.72889(11) 0.6514(5) 0.75274(11) 0.0454(6) Uani d . 1 . . C
C14B 0.74245(12) 0.4579(5) 0.75987(12) 0.0472(7) Uani d . 1 . . C
H14B 0.7164 0.4042 0.7824 0.057 Uiso calc R 1 . . H
C15B 0.73579(12) 0.3880(6) 0.69761(14) 0.0580(8) Uiso d . 1 . . C
H153 0.7292 0.2642 0.6976 0.070 Uiso calc R 1 . . H
H154 0.7655 0.4103 0.6762 0.070 Uiso calc R 1 . . H
C16B 0.68977(14) 0.4896(6) 0.67085(14) 0.0615(8) Uani d . 1 . . C
H163 0.6608 0.4136 0.6658 0.074 Uiso calc R 1 . . H
H164 0.6971 0.5365 0.6330 0.074 Uiso calc R 1 . . H
C17B 0.67878(12) 0.6396(6) 0.71401(12) 0.0504(7) Uani d . 1 . . C
H17B 0.6526 0.5988 0.7390 0.061 Uiso calc R 1 . . H
C18B 0.76843(11) 0.7501(6) 0.71953(13) 0.0514(7) Uiso d . 1 . . C
H184 0.8014 0.7271 0.7373 0.062 Uiso calc R 1 . . H
H185 0.7617 0.8724 0.7210 0.062 Uiso calc R 1 . . H
H186 0.7670 0.7125 0.6795 0.062 Uiso calc R 1 . . H
C19B 0.88391(13) 0.5870(8) 0.87227(18) 0.0772(11) Uani d . 1 . . C
H194 0.8780 0.7090 0.8770 0.093 Uiso calc R 1 . . H
H195 0.8867 0.5615 0.8316 0.093 Uiso calc R 1 . . H
H196 0.9146 0.5549 0.8938 0.093 Uiso calc R 1 . . H
C20B 0.65890(12) 0.8047(6) 0.68308(13) 0.0544(7) Uani d . 1 . . C
H20B 0.6848 0.8428 0.6572 0.065 Uiso calc R 1 . . H
C21B 0.65027(16) 0.9546(7) 0.72504(18) 0.0756(11) Uani d . 1 . . C
H214 0.6368 1.0524 0.7034 0.091 Uiso calc R 1 . . H
H215 0.6817 0.9864 0.7450 0.091 Uiso calc R 1 . . H
H216 0.6269 0.9190 0.7531 0.091 Uiso calc R 1 . . H
C22B 0.61068(13) 0.7674(6) 0.64388(14) 0.0613(8) Uani d . 1 . . C
H223 0.6141 0.6566 0.6244 0.074 Uiso calc R 1 . . H
H224 0.5820 0.7599 0.6680 0.074 Uiso calc R 1 . . H
C23B 0.60136(13) 0.9091(7) 0.59837(16) 0.0681(10) Uani d . 1 . . C
H233 0.5982 1.0188 0.6186 0.082 Uiso calc R 1 . . H
H234 0.6308 0.9171 0.5754 0.082 Uiso calc R 1 . . H
C24B 0.55608(13) 0.8864(6) 0.55739(14) 0.0571(8) Uani d . 1 . . C
O1 0.4479(8) 0.672(4) 0.0573(9) 0.361(10) Uiso d P 0.70 . . O
O2 0.5000 0.909(5) 0.0000 0.325(14) Uiso d SP 0.60 . . O

loop_
_atom_site_aniso_label
_atom_site_aniso_U_11
_atom_site_aniso_U_22
_atom_site_aniso_U_33
_atom_site_aniso_U_12
_atom_site_aniso_U_13
_atom_site_aniso_U_23
O25A 0.0679(15) 0.094(2) 0.0856(17) -0.0018(16) -0.0080(12) -0.0032(17)
O29A 0.0932(19) 0.0527(14) 0.099(2) 0.0052(14) -0.0075(15) -0.0146(15)
O26A 0.0587(12) 0.0521(13) 0.0604(13) -0.0151(12) -0.0024(10) -0.0048(11)
O27A 0.0689(19) 0.149(4) 0.187(4) -0.010(2) -0.021(2) 0.080(4)
O28A 0.0669(16) 0.085(2) 0.111(2) -0.0206(16) -0.0203(15) 0.0204(19)
C1A 0.078(2) 0.072(2) 0.0424(15) 0.0096(19) -0.0069(14) -0.0061(16)
C2A 0.075(2) 0.059(2) 0.0498(16) -0.0042(18) -0.0112(14) -0.0072(16)
C3A 0.069(2) 0.067(2) 0.0457(15) 0.0003(18) -0.0035(13) 0.0016(16)
C4A 0.072(2) 0.057(2) 0.0586(18) 0.0088(17) -0.0070(15) 0.0015(16)
C5A 0.082(2) 0.060(2) 0.0553(18) 0.0010(19) -0.0048(16) 0.0150(17)
C6A 0.088(3) 0.053(2) 0.094(3) -0.003(2) -0.006(2) 0.020(2)
C7A 0.067(2) 0.0454(18) 0.081(2) -0.0097(16) -0.0022(17) 0.0031(19)
C8A 0.0543(17) 0.0470(17) 0.0636(18) -0.0076(14) 0.0026(13) 0.0012(15)
C9A 0.0566(16) 0.0453(16) 0.0489(15) -0.0035(14) 0.0014(12) -0.0036(13)
C10A 0.0687(19) 0.064(2) 0.0480(15) 0.0006(18) 0.0048(14) 0.0065(16)
C11A 0.0598(17) 0.0541(18) 0.0515(16) -0.0007(15) -0.0049(13) -0.0091(15)
C12A 0.0519(15) 0.0423(16) 0.0544(16) -0.0039(13) -0.0026(12) -0.0057(14)
C13A 0.0440(14) 0.0526(18) 0.0552(16) -0.0079(13) -0.0008(12) -0.0077(14)
C14A 0.0519(16) 0.0452(16) 0.0585(17) -0.0075(14) -0.0003(13) -0.0056(14)
C15A 0.0619(19) 0.057(2) 0.076(2) -0.0107(17) -0.0015(16) -0.0156(18)
C16A 0.062(2) 0.070(2) 0.077(2) -0.0123(19) -0.0089(17) -0.022(2)
C17A 0.0483(15) 0.063(2) 0.0544(16) -0.0133(15) -0.0029(12) -0.0083(15)
C18A 0.0549(17) 0.069(2) 0.070(2) -0.0054(17) 0.0091(14) -0.0024(18)
C19A 0.097(3) 0.114(4) 0.060(2) 0.000(3) 0.0176(19) 0.017(2)
C20A 0.0522(17) 0.065(2) 0.0678(19) -0.0128(17) -0.0097(14) -0.0011(18)
C21A 0.073(2) 0.064(2) 0.097(3) -0.008(2) -0.019(2) 0.004(2)
C22A 0.066(2) 0.094(3) 0.068(2) -0.027(2) -0.0110(16) 0.010(2)
C23A 0.083(3) 0.094(3) 0.076(2) -0.024(2) -0.0242(19) 0.022(2)
C24A 0.067(2) 0.100(3) 0.0610(19) -0.016(2) -0.0180(16) 0.011(2)
O25B 0.124(2) 0.111(3) 0.0462(12) 0.006(2) 0.0100(13) 0.0242(16)
O29B 0.118(2) 0.0484(15) 0.0805(17) -0.0013(16) -0.0200(16) -0.0053(13)
O26B 0.0638(13) 0.0738(16) 0.0421(11) -0.0141(12) 0.0073(9) -0.0101(12)
O27B 0.041(3) 0.148(10) 0.052(5) -0.011(5) -0.002(3) 0.024(6)
O28B 0.067(7) 0.188(15) 0.069(9) -0.035(8) -0.004(6) 0.064(11)
O27C 0.124(16) 0.24(3) 0.075(14) 0.072(18) 0.012(11) -0.079(18)
O28C 0.065(12) 0.30(4) 0.070(15) 0.043(18) -0.009(10) -0.08(2)
O27D 0.081(10) 0.051(8) 0.079(11) 0.013(7) -0.025(9) -0.015(8)
O28D 0.087(11) 0.064(9) 0.109(13) -0.012(8) -0.053(11) 0.030(10)
C1B 0.080(2) 0.072(2) 0.0438(15) -0.007(2) -0.0165(14) -0.0056(16)
C2B 0.085(2) 0.089(3) 0.0392(15) 0.005(2) 0.0020(15) -0.0032(17)
C3B 0.0657(19) 0.089(3) 0.0436(15) -0.006(2) 0.0034(13) 0.0104(18)
C4B 0.081(2) 0.064(2) 0.0444(15) -0.0014(19) 0.0014(14) 0.0084(16)
C5B 0.0577(17) 0.069(2) 0.0436(15) 0.0041(17) -0.0015(12) 0.0071(15)
C6B 0.074(2) 0.072(2) 0.0490(16) 0.0137(19) 0.0038(14) 0.0045(16)
C7B 0.080(2) 0.0560(19) 0.0393(14) 0.0049(18) 0.0019(13) -0.0022(15)
C8B 0.0558(16) 0.0504(17) 0.0363(13) -0.0063(14) 0.0009(11) 0.0009(12)
C9B 0.0534(15) 0.0497(16) 0.0337(12) -0.0129(13) -0.0027(10) 0.0007(12)
C10B 0.0567(17) 0.066(2) 0.0408(14) -0.0133(16) -0.0063(12) 0.0011(14)
C12B 0.0572(15) 0.0477(16) 0.0379(12) -0.0091(14) 0.0010(11) -0.0062(12)
C13B 0.0542(15) 0.0468(16) 0.0347(12) -0.0061(13) -0.0012(10) -0.0035(12)
C14B 0.0589(16) 0.0452(16) 0.0367(13) -0.0081(14) -0.0053(11) -0.0050(12)
C16B 0.078(2) 0.057(2) 0.0468(15) -0.0037(18) -0.0125(14) -0.0087(15)
C17B 0.0592(16) 0.0516(18) 0.0399(13) -0.0060(14) -0.0018(12) -0.0040(13)
C19B 0.0590(19) 0.096(3) 0.075(2) -0.024(2) -0.0073(16) 0.013(2)
C20B 0.0559(16) 0.0613(19) 0.0454(15) 0.0032(16) -0.0024(12) 0.0003(14)
C21B 0.083(2) 0.070(2) 0.071(2) 0.013(2) -0.0159(18) -0.014(2)
C22B 0.0645(18) 0.067(2) 0.0510(16) 0.0007(17) -0.0082(14) -0.0007(16)
C23B 0.0621(19) 0.079(3) 0.0616(18) 0.0030(19) -0.0124(15) 0.0070(19)
C24B 0.0545(18) 0.062(2) 0.0546(18) 0.0093(18) -0.0004(14) 0.0035(18)

loop_
_atom_type_symbol
_atom_type_description
_atom_type_scat_dispersion_real
_atom_type_scat_dispersion_imag
_atom_type_scat_source
C C 0.0033 0.0016 'International Tables Vol C Tables 4.2.6.8 and 6.1.1.4'
H H 0.0000 0.0000 'International Tables Vol C Tables 4.2.6.8 and 6.1.1.4'
O O 0.0106 0.0060 'International Tables Vol C Tables 4.2.6.8 and 6.1.1.4'

loop_
_geom_angle_atom_site_label_1
_geom_angle_atom_site_label_2
_geom_angle_atom_site_label_3
_geom_angle
C12A O26A H26A 114(3)
C24A O28A H28A 113(3)
C2A C1A C10A 114.1(3)
C2A C1A H11 108.7
C10A C1A H11 108.7
C2A C1A H12 108.7
C10A C1A H12 108.7
H11 C1A H12 107.6
C3A C2A C1A 109.6(3)
C3A C2A H21 109.7
C1A C2A H21 109.7
C3A C2A H22 109.7
C1A C2A H22 109.7
H21 C2A H22 108.2
O25A C3A C2A 122.5(4)
O25A C3A C4A 121.3(4)
C2A C3A C4A 116.2(3)
C3A C4A C5A 113.3(3)
C3A C4A H41 108.9
C5A C4A H41 108.9
C3A C4A H42 108.9
C5A C4A H42 108.9
H41 C4A H42 107.7
C6A C5A C4A 108.6(3)
C6A C5A C10A 113.2(3)
C4A C5A C10A 112.7(3)
C6A C5A H5A 107.4
C4A C5A H5A 107.4
C10A C5A H5A 107.4
C7A C6A C5A 112.1(3)
C7A C6A H61 109.2
C5A C6A H61 109.2
C7A C6A H62 109.2
C5A C6A H62 109.2
H61 C6A H62 107.9
O29A C7A C6A 120.9(4)
O29A C7A C8A 123.7(3)
C6A C7A C8A 115.3(3)
C14A C8A C7A 113.6(3)
C14A C8A C9A 109.7(3)
C7A C8A C9A 110.2(3)
C14A C8A H8A 107.7
C7A C8A H8A 107.7
C9A C8A H8A 107.7
C11A C9A C10A 113.6(3)
C11A C9A C8A 111.5(2)
C10A C9A C8A 112.2(3)
C11A C9A H9A 106.3
C10A C9A H9A 106.3
C8A C9A H9A 106.3
C19A C10A C1A 106.7(3)
C19A C10A C5A 109.6(3)
C1A C10A C5A 108.0(3)
C19A C10A C9A 111.9(3)
C1A C10A C9A 111.5(3)
C5A C10A C9A 109.0(3)
C9A C11A C12A 113.7(3)
C9A C11A H111 108.8
C12A C11A H111 108.8
C9A C11A H112 108.8
C12A C11A H112 108.8
H111 C11A H112 107.7
O26A C12A C11A 110.5(2)
O26A C12A C13A 109.2(2)
C11A C12A C13A 110.3(3)
O26A C12A H12A 108.9
C11A C12A H12A 108.9
C13A C12A H12A 108.9
C12A C13A C18A 108.9(3)
C12A C13A C14A 108.5(2)
C18A C13A C14A 112.2(3)
C12A C13A C17A 117.5(3)
C18A C13A C17A 109.6(2)
C14A C13A C17A 100.0(3)
C8A C14A C15A 118.6(3)
C8A C14A C13A 114.2(3)
C15A C14A C13A 103.1(3)
C8A C14A H14A 106.7
C15A C14A H14A 106.7
C13A C14A H14A 106.7
C14A C15A C16A 103.8(3)
C14A C15A H151 111.0
C16A C15A H151 111.0
C14A C15A H152 111.0
C16A C15A H152 111.0
H151 C15A H152 109.0
C15A C16A C17A 107.5(3)
C15A C16A H161 110.2
C17A C16A H161 110.2
C15A C16A H162 110.2
C17A C16A H162 110.2
H161 C16A H162 108.5
C20A C17A C16A 113.4(3)
C20A C17A C13A 118.4(3)
C16A C17A C13A 102.5(3)
C20A C17A H17A 107.3
C16A C17A H17A 107.3
C13A C17A H17A 107.3
C13A C18A H181 109.5
C13A C18A H182 109.5
H181 C18A H182 109.5
C13A C18A H183 109.5
H181 C18A H183 109.5
H182 C18A H183 109.5
C10A C19A H191 109.5
C10A C19A H192 109.5
H191 C19A H192 109.5
C10A C19A H193 109.5
H191 C19A H193 109.5
H192 C19A H193 109.5
C21A C20A C22A 109.4(4)
C21A C20A C17A 112.4(3)
C22A C20A C17A 110.8(3)
C21A C20A H20A 108.0
C22A C20A H20A 108.0
C17A C20A H20A 108.0
C20A C21A H211 109.5
C20A C21A H212 109.5
H211 C21A H212 109.5
C20A C21A H213 109.5
H211 C21A H213 109.5
H212 C21A H213 109.5
C23A C22A C20A 113.3(4)
C23A C22A H221 108.9
C20A C22A H221 108.9
C23A C22A H222 108.9
C20A C22A H222 108.9
H221 C22A H222 107.7
C24A C23A C22A 117.2(4)
C24A C23A H231 108.0
C22A C23A H231 108.0
C24A C23A H232 108.0
C22A C23A H232 108.0
H231 C23A H232 107.2
O27A C24A O28A 120.9(4)
O27A C24A C23A 125.0(5)
O28A C24A C23A 114.1(3)
C12B O26B H26B 111(3)
O27C O27B C24B 70(3)
O27C O27B O28D 123(4)
C24B O27B O28D 60.3(9)
O27C O27B O27D 33(3)
C24B O27B O27D 45.0(7)
O28D O27B O27D 90.2(10)
O28C O28B O27D 126(4)
O28C O28B C24B 72(4)
O27D O28B C24B 60.4(12)
O27B O27C C24B 86(4)
O27B O27C O27D 135(4)
C24B O27C O27D 57.9(14)
O27B O27C O28D 43(3)
C24B O27C O28D 50.7(12)
O27D O27C O28D 92.7(14)
O28B O28C C24B 83(4)
O28B O28C O28D 131(4)
C24B O28C O28D 57.9(14)
O28B O28C O27D 37(3)
C24B O28C O27D 51.0(12)
O28D O28C O27D 93.9(17)
O28B O27D C24B 64.4(10)
O28B O27D O27C 109.3(18)
C24B O27D O27C 55.2(14)
O28B O27D O28C 16.7(15)
C24B O27D O28C 50.5(13)
O27C O27D O28C 93(2)
O28B O27D O27B 97.3(13)
C24B O27D O27B 46.8(10)
O27C O27D O27B 12.0(15)
O28C O27D O27B 80.7(18)
C24B O28D O27B 55.3(10)
C24B O28D O28C 50.6(12)
O27B O28D O28C 95.1(16)
C24B O28D O27C 43.6(11)
O27B O28D O27C 14.5(16)
O28C O28D O27C 80.7(17)
C2B C1B C10B 114.7(3)
C2B C1B H13 108.6
C10B C1B H13 108.6
C2B C1B H14 108.6
C10B C1B H14 108.6
H13 C1B H14 107.6
C3B C2B C1B 109.9(3)
C3B C2B H23 109.7
C1B C2B H23 109.7
C3B C2B H24 109.7
C1B C2B H24 109.7
H23 C2B H24 108.2
O25B C3B C2B 123.3(4)
O25B C3B C4B 121.8(4)
C2B C3B C4B 114.9(3)
C3B C4B C5B 112.3(3)
C3B C4B H43 109.2
C5B C4B H43 109.2
C3B C4B H44 109.2
C5B C4B H44 109.2
H43 C4B H44 107.9
C4B C5B C6B 109.5(3)
C4B C5B C10B 113.2(3)
C6B C5B C10B 111.8(3)
C4B C5B H5B 107.3
C6B C5B H5B 107.3
C10B C5B H5B 107.3
C7B C6B C5B 108.8(3)
C7B C6B H63 109.9
C5B C6B H63 109.9
C7B C6B H64 109.9
C5B C6B H64 109.9
H63 C6B H64 108.3
O29B C7B C8B 123.5(3)
O29B C7B C6B 121.9(4)
C8B C7B C6B 114.5(3)
C7B C8B C14B 114.0(3)
C7B C8B C9B 108.4(2)
C14B C8B C9B 109.2(2)
C7B C8B H8B 108.4
C14B C8B H8B 108.4
C9B C8B H8B 108.4
C11B C9B C10B 113.3(3)
C11B C9B C8B 110.1(2)
C10B C9B C8B 113.2(3)
C11B C9B H9B 106.6
C10B C9B H9B 106.6
C8B C9B H9B 106.6
C19B C10B C1B 106.6(3)
C19B C10B C5B 109.4(3)
C1B C10B C5B 107.6(3)
C19B C10B C9B 111.1(3)
C1B C10B C9B 112.1(3)
C5B C10B C9B 109.9(3)
C12B C11B C9B 114.5(2)
C12B C11B H113 108.6
C9B C11B H113 108.6
C12B C11B H114 108.6
C9B C11B H114 108.6
H113 C11B H114 107.6
O26B C12B C11B 110.5(2)
O26B C12B C13B 109.2(2)
C11B C12B C13B 111.1(2)
O26B C12B H12B 108.7
C11B C12B H12B 108.7
C13B C12B H12B 108.7
C18B C13B C14B 111.6(3)
C18B C13B C12B 108.0(2)
C14B C13B C12B 109.3(2)
C18B C13B C17B 109.5(2)
C14B C13B C17B 101.0(2)
C12B C13B C17B 117.3(2)
C15B C14B C8B 118.6(3)
C15B C14B C13B 103.2(2)
C8B C14B C13B 112.7(2)
C15B C14B H14B 107.2
C8B C14B H14B 107.2
C13B C14B H14B 107.2
C14B C15B C16B 103.7(3)
C14B C15B H153 111.0
C16B C15B H153 111.0
C14B C15B H154 111.0
C16B C15B H154 111.0
H153 C15B H154 109.0
C15B C16B C17B 107.3(2)
C15B C16B H163 110.3
C17B C16B H163 110.3
C15B C16B H164 110.3
C17B C16B H164 110.3
H163 C16B H164 108.5
C20B C17B C13B 118.3(3)
C20B C17B C16B 113.2(2)
C13B C17B C16B 102.6(2)
C20B C17B H17B 107.4
C13B C17B H17B 107.4
C16B C17B H17B 107.4
C13B C18B H184 109.5
C13B C18B H185 109.5
H184 C18B H185 109.5
C13B C18B H186 109.5
H184 C18B H186 109.5
H185 C18B H186 109.5
C10B C19B H194 109.5
C10B C19B H195 109.5
H194 C19B H195 109.5
C10B C19B H196 109.5
H194 C19B H196 109.5
H195 C19B H196 109.5
C21B C20B C17B 113.3(3)
C21B C20B C22B 110.8(3)
C17B C20B C22B 111.4(3)
C21B C20B H20B 107.0
C17B C20B H20B 107.0
C22B C20B H20B 107.0
C20B C21B H214 109.5
C20B C21B H215 109.5
H214 C21B H215 109.5
C20B C21B H216 109.5
H214 C21B H216 109.5
H215 C21B H216 109.5
C23B C22B C20B 111.1(3)
C23B C22B H223 109.4
C20B C22B H223 109.4
C23B C22B H224 109.4
C20B C22B H224 109.4
H223 C22B H224 108.0
C24B C23B C22B 116.1(3)
C24B C23B H233 108.3
C22B C23B H233 108.3
C24B C23B H234 108.3
C22B C23B H234 108.3
H233 C23B H234 107.4
O27C C24B O28C 120.2(17)
O27C C24B O27D 67(2)
O28C C24B O27D 78.6(19)
O27C C24B O27B 24(2)
O28C C24B O27B 118.1(14)
O27D C24B O27B 88.2(14)
O27C C24B O28B 111.4(19)
O28C C24B O28B 25(2)
O27D C24B O28B 55.2(13)
O27B C24B O28B 120.7(8)
O27C C24B O28D 85.7(19)
O28C C24B O28D 71.5(19)
O27D C24B O28D 120.4(8)
O27B C24B O28D 64.5(13)
O28B C24B O28D 93.6(13)
O27C C24B C23B 124.2(12)
O28C C24B C23B 115.5(12)
O27D C24B C23B 125.8(7)
O27B C24B C23B 120.8(5)
O28B C24B C23B 118.4(7)
O28D C24B C23B 113.6(7)

loop_
_geom_bond_atom_site_label_1
_geom_bond_atom_site_label_2
_geom_bond_site_symmetry_2
_geom_bond_distance
_geom_bond_publ_flag
O25A C3A . 1.218(4) ?
O29A C7A . 1.209(5) ?
O26A C12A . 1.421(4) ?
O26A H26A . 0.80(4) ?
O27A C24A . 1.187(5) ?
O28A C24A . 1.327(6) ?
O28A H28A . 1.11(5) ?
C1A C2A . 1.529(5) ?
C1A C10A . 1.541(5) ?
C1A H11 . 0.9700 ?
C1A H12 . 0.9700 ?
C2A C3A . 1.495(5) ?
C2A H21 . 0.9700 ?
C2A H22 . 0.9700 ?
C3A C4A . 1.499(6) ?
C4A C5A . 1.548(5) ?
C4A H41 . 0.9700 ?
C4A H42 . 0.9700 ?
C5A C6A . 1.529(6) ?
C5A C10A . 1.548(5) ?
C5A H5A . 0.9800 ?
C6A C7A . 1.513(6) ?
C6A H61 . 0.9700 ?
C6A H62 . 0.9700 ?
C7A C8A . 1.522(5) ?
C8A C14A . 1.519(5) ?
C8A C9A . 1.559(4) ?
C8A H8A . 0.9800 ?
C9A C11A . 1.523(5) ?
C9A C10A . 1.559(4) ?
C9A H9A . 0.9800 ?
C10A C19A . 1.540(5) ?
C11A C12A . 1.536(4) ?
C11A H111 . 0.9700 ?
C11A H112 . 0.9700 ?
C12A C13A . 1.540(4) ?
C12A H12A . 0.9800 ?
C13A C18A . 1.541(4) ?
C13A C14A . 1.549(5) ?
C13A C17A . 1.562(4) ?
C14A C15A . 1.528(5) ?
C14A H14A . 0.9800 ?
C15A C16A . 1.538(6) ?
C15A H151 . 0.9700 ?
C15A H152 . 0.9700 ?
C16A C17A . 1.551(5) ?
C16A H161 . 0.9700 ?
C16A H162 . 0.9700 ?
C17A C20A . 1.541(5) ?
C17A H17A . 0.9800 ?
C18A H181 . 0.9600 ?
C18A H182 . 0.9600 ?
C18A H183 . 0.9600 ?
C19A H191 . 0.9600 ?
C19A H192 . 0.9600 ?
C19A H193 . 0.9600 ?
C20A C21A . 1.513(6) ?
C20A C22A . 1.539(5) ?
C20A H20A . 0.9800 ?
C21A H211 . 0.9600 ?
C21A H212 . 0.9600 ?
C21A H213 . 0.9600 ?
C22A C23A . 1.530(6) ?
C22A H221 . 0.9700 ?
C22A H222 . 0.9700 ?
C23A C24A . 1.489(6) ?
C23A H231 . 0.9700 ?
C23A H232 . 0.9700 ?
O25B C3B . 1.215(5) ?
O29B C7B . 1.212(5) ?
O26B C12B . 1.439(4) ?
O26B H26B . 0.83(5) ?
O27B O27C . 0.50(5) ?
O27B C24B . 1.239(11) ?
O27B O28D . 1.36(3) ?
O27B O27D . 1.70(3) ?
O28B O28C . 0.54(5) ?
O28B O27D . 1.14(2) ?
O28B C24B . 1.249(13) ?
O27C C24B . 1.17(2) ?
O27C O27D . 1.31(4) ?
O27C O28D . 1.69(3) ?
O28C C24B . 1.19(2) ?
O28C O28D . 1.47(4) ?
O28C O27D . 1.52(3) ?
O27D C24B . 1.203(15) ?
O28D C24B . 1.309(16) ?
C1B C2B . 1.527(6) ?
C1B C10B . 1.546(4) ?
C1B H13 . 0.9700 ?
C1B H14 . 0.9700 ?
C2B C3B . 1.496(7) ?
C2B H23 . 0.9700 ?
C2B H24 . 0.9700 ?
C3B C4B . 1.500(5) ?
C4B C5B . 1.536(5) ?
C4B H43 . 0.9700 ?
C4B H44 . 0.9700 ?
C5B C6B . 1.538(5) ?
C5B C10B . 1.546(5) ?
C5B H5B . 0.9800 ?
C6B C7B . 1.509(5) ?
C6B H63 . 0.9700 ?
C6B H64 . 0.9700 ?
C7B C8B . 1.506(5) ?
C8B C14B . 1.535(4) ?
C8B C9B . 1.558(4) ?
C8B H8B . 0.9800 ?
C9B C11B . 1.542(5) ?
C9B C10B . 1.551(4) ?
C9B H9B . 0.9800 ?
C10B C19B . 1.542(5) ?
C11B C12B . 1.522(4) ?
C11B H113 . 0.9700 ?
C11B H114 . 0.9700 ?
C12B C13B . 1.542(4) ?
C12B H12B . 0.9800 ?
C13B C18B . 1.536(4) ?
C13B C14B . 1.540(4) ?
C13B C17B . 1.560(4) ?
C14B C15B . 1.525(4) ?
C14B H14B . 0.9800 ?
C15B C16B . 1.548(5) ?
C15B H153 . 0.9700 ?
C15B H154 . 0.9700 ?
C16B C17B . 1.560(5) ?
C16B H163 . 0.9700 ?
C16B H164 . 0.9700 ?
C17B C20B . 1.535(5) ?
C17B H17B . 0.9800 ?
C18B H184 . 0.9600 ?
C18B H185 . 0.9600 ?
C18B H186 . 0.9600 ?
C19B H194 . 0.9600 ?
C19B H195 . 0.9600 ?
C19B H196 . 0.9600 ?
C20B C21B . 1.528(5) ?
C20B C22B . 1.548(4) ?
C20B H20B . 0.9800 ?
C21B H214 . 0.9600 ?
C21B H215 . 0.9600 ?
C21B H216 . 0.9600 ?
C22B C23B . 1.520(5) ?
C22B H223 . 0.9700 ?
C22B H224 . 0.9700 ?
C23B C24B . 1.493(4) ?
C23B H233 . 0.9700 ?
C23B H234 . 0.9700 ?
